data_7019437
loop_
_publ_author_name
'Aprile, Antonino'
'Wilson, David D. J.'
'Richards, Anne F.'

_publ_section_title
;
 The synthesis and characterization of mono and dinuclear group 13
 complexes derived from a Schiff base.
;
_journal_issue 28
_journal_name_full 'Dalton transactions (Cambridge, England : 2003)'
_journal_page_first 8550
_journal_page_last 8555
_journal_paper_doi 10.1039/c2dt30375b
_journal_volume 41
_journal_year 2012
_chemical_formula_sum 'C16 H26 Cl In N2 O3'
_chemical_formula_weight 444.66
_chemical_name_common ((NO)InCl(thf))
_chemical_name_systematic
;
?
;
_space_group_IT_number 14
_symmetry_cell_setting monoclinic
_symmetry_space_group_name_Hall '-P 2yn'
_symmetry_space_group_name_H-M 'P 1 21/n 1'
_atom_sites_solution_hydrogens geom
_atom_sites_solution_primary direct
_atom_sites_solution_secondary difmap
_audit_creation_method SHELXL-97
_cell_angle_alpha 90.00
_cell_angle_beta 93.294(8)
_cell_angle_gamma 90.00
_cell_formula_units_Z 4
_cell_length_a 8.0463(14)
_cell_length_b 14.8894(7)
_cell_length_c 15.5567(7)
_cell_measurement_reflns_used 12119
_cell_measurement_temperature 173(2)
_cell_measurement_theta_max 29.4335
_cell_measurement_theta_min 2.7782
_cell_volume 1860.7(3)
_computing_cell_refinement
;
CrysAlisPro, Oxford Diffraction Ltd.,
Version 1.171.34.40 (release 27-08-2010 CrysAlis171 .NET)
(compiled Aug 27 2010,11:50:40)
;
_computing_data_collection
;
CrysAlisPro, Oxford Diffraction Ltd.,
Version 1.171.34.40 (release 27-08-2010 CrysAlis171 .NET)
(compiled Aug 27 2010,11:50:40)
;
_computing_data_reduction
;
CrysAlisPro, Oxford Diffraction Ltd.,
Version 1.171.34.40 (release 27-08-2010 CrysAlis171 .NET)
(compiled Aug 27 2010,11:50:40)
;
_computing_molecular_graphics 'SHELXTL 5.1, XP (Sheldrick, 1994)'
_computing_publication_material SHELXL-97
_computing_structure_refinement 'SHELXL-97 (Sheldrick, 2008)'
_computing_structure_solution 'SHELXS-97 (Sheldrick, 2008)'
_diffrn_ambient_temperature 173(2)
_diffrn_measured_fraction_theta_full 0.992
_diffrn_measured_fraction_theta_max 0.912
_diffrn_measurement_device_type 'Xcalibur, Atlas, Gemini'
_diffrn_measurement_method \w
_diffrn_radiation_monochromator graphite
_diffrn_radiation_source 'Enhance (Mo) X-ray Source'
_diffrn_radiation_type MoK\a
_diffrn_radiation_wavelength 0.71073
_diffrn_reflns_av_R_equivalents 0.0316
_diffrn_reflns_av_sigmaI/netI 0.0262
_diffrn_reflns_limit_h_max 10
_diffrn_reflns_limit_h_min -10
_diffrn_reflns_limit_k_max 20
_diffrn_reflns_limit_k_min -19
_diffrn_reflns_limit_l_max 19
_diffrn_reflns_limit_l_min -21
_diffrn_reflns_number 24793
_diffrn_reflns_theta_full 27.50
_diffrn_reflns_theta_max 29.52
_diffrn_reflns_theta_min 2.79
_exptl_absorpt_coefficient_mu 1.428
_exptl_absorpt_correction_T_max 1.00000
_exptl_absorpt_correction_T_min 0.92555
_exptl_absorpt_correction_type multi-scan
_exptl_absorpt_process_details
;
CrysAlisPro, Agilent Technologies,
Version 1.171.35.11 (release 16-05-2011 CrysAlis171 .NET)
(compiled May 16 2011,17:55:39)
Empirical absorption correction using spherical harmonics,
implemented in SCALE3 ABSPACK scaling algorithm.
;
_exptl_crystal_colour colorless
_exptl_crystal_density_diffrn 1.587
_exptl_crystal_density_method 'not measured'
_exptl_crystal_description block
_exptl_crystal_F_000 904
_exptl_crystal_size_max 0.03
_exptl_crystal_size_mid 0.02
_exptl_crystal_size_min 0.01
_refine_diff_density_max 0.883
_refine_diff_density_min -0.949
_refine_diff_density_rms 0.107
_refine_ls_extinction_method none
_refine_ls_goodness_of_fit_ref 1.054
_refine_ls_hydrogen_treatment constr
_refine_ls_matrix_type full
_refine_ls_number_parameters 208
_refine_ls_number_reflns 4740
_refine_ls_number_restraints 0
_refine_ls_restrained_S_all 1.054
_refine_ls_R_factor_all 0.0477
_refine_ls_R_factor_gt 0.0356
_refine_ls_shift/su_max 0.001
_refine_ls_shift/su_mean 0.000
_refine_ls_structure_factor_coef Fsqd
_refine_ls_weighting_details 'calc w=1/[\s^2^(Fo^2^)+(0.0398P)^2^+3.8516P] where P=(Fo^2^+2Fc^2^)/3'
_refine_ls_weighting_scheme calc
_refine_ls_wR_factor_gt 0.0854
_refine_ls_wR_factor_ref 0.0934
_reflns_number_gt 3970
_reflns_number_total 4740
_reflns_threshold_expression >2sigma(I)
_cod_data_source_file c2dt30375b.txt
_cod_data_source_block f:\ltuxra~1\ar285n~1\ar285
_cod_original_sg_symbol_H-M P21/n
_cod_database_code 7019437

loop_
_symmetry_equiv_pos_as_xyz
'x, y, z'
'-x+1/2, y+1/2, -z+1/2'
'-x, -y, -z'
'x-1/2, -y-1/2, z-1/2'

loop_
_atom_site_label
_atom_site_type_symbol
_atom_site_fract_x
_atom_site_fract_y
_atom_site_fract_z
_atom_site_U_iso_or_equiv
_atom_site_adp_type
_atom_site_occupancy
_atom_site_symmetry_multiplicity
_atom_site_calc_flag
_atom_site_refinement_flags
In1 In 0.56803(3) 0.980601(15) 0.233575(13) 0.02569(8) Uani 1 1 d .
Cl1 Cl 0.81934(11) 1.00607(6) 0.15515(6) 0.03655(19) Uani 1 1 d .
O1 O 0.5771(3) 1.10078(18) 0.30381(17) 0.0420(6) Uani 1 1 d .
O2 O 0.6778(3) 0.89491(17) 0.32777(15) 0.0351(5) Uani 1 1 d .
O3 O 0.3411(3) 0.9483(3) 0.32483(16) 0.0566(9) Uani 1 1 d .
N1 N 0.3783(3) 1.03907(19) 0.14480(17) 0.0286(6) Uani 1 1 d .
N2 N 0.4858(3) 0.86390(19) 0.15937(16) 0.0273(6) Uani 1 1 d .
C1 C 0.4864(5) 1.1705(3) 0.2861(2) 0.0368(8) Uani 1 1 d .
C2 C 0.3739(5) 1.1820(2) 0.2167(2) 0.0380(8) Uani 1 1 d .
H2A H 0.3256 1.2401 0.2119 0.046 Uiso 1 1 calc R
C3 C 0.3187(4) 1.1200(2) 0.1511(2) 0.0314(7) Uani 1 1 d .
C4 C 0.5110(6) 1.2455(3) 0.3510(3) 0.0483(10) Uani 1 1 d .
H4A H 0.5934 1.2271 0.3965 0.072 Uiso 1 1 calc R
H4B H 0.4050 1.2586 0.3765 0.072 Uiso 1 1 calc R
H4C H 0.5505 1.2993 0.3223 0.072 Uiso 1 1 calc R
C5 C 0.1804(5) 1.1519(3) 0.0884(3) 0.0437(9) Uani 1 1 d .
H5A H 0.1532 1.1044 0.0463 0.066 Uiso 1 1 calc R
H5B H 0.2168 1.2057 0.0585 0.066 Uiso 1 1 calc R
H5C H 0.0817 1.1661 0.1199 0.066 Uiso 1 1 calc R
C6 C 0.3002(4) 0.9737(2) 0.0848(2) 0.0324(7) Uani 1 1 d .
H6A H 0.2784 1.0024 0.0278 0.039 Uiso 1 1 calc R
H6B H 0.1921 0.9545 0.1060 0.039 Uiso 1 1 calc R
C7 C 0.4113(4) 0.8917(2) 0.0752(2) 0.0333(7) Uani 1 1 d .
H7A H 0.3445 0.8417 0.0493 0.040 Uiso 1 1 calc R
H7B H 0.5005 0.9062 0.0362 0.040 Uiso 1 1 calc R
C8 C 0.6689(4) 0.8081(2) 0.3245(2) 0.0292(7) Uani 1 1 d .
C9 C 0.6014(4) 0.7555(2) 0.2592(2) 0.0315(7) Uani 1 1 d .
H9A H 0.6076 0.6926 0.2692 0.038 Uiso 1 1 calc R
C10 C 0.5231(4) 0.7814(2) 0.1783(2) 0.0284(6) Uani 1 1 d .
C11 C 0.7464(5) 0.7620(3) 0.4031(2) 0.0400(8) Uani 1 1 d .
H11A H 0.7903 0.8072 0.4442 0.060 Uiso 1 1 calc R
H11B H 0.8372 0.7230 0.3863 0.060 Uiso 1 1 calc R
H11C H 0.6620 0.7257 0.4300 0.060 Uiso 1 1 calc R
C12 C 0.4865(6) 0.7057(3) 0.1152(3) 0.0479(10) Uani 1 1 d .
H12A H 0.4339 0.7300 0.0618 0.072 Uiso 1 1 calc R
H12B H 0.4111 0.6625 0.1403 0.072 Uiso 1 1 calc R
H12C H 0.5906 0.6755 0.1027 0.072 Uiso 1 1 calc R
C13 C 0.1689(5) 0.9592(3) 0.3065(3) 0.0441(9) Uani 1 1 d .
H13A H 0.1274 0.9164 0.2616 0.053 Uiso 1 1 calc R
H13B H 0.1431 1.0211 0.2868 0.053 Uiso 1 1 calc R
C14 C 0.0929(6) 0.9403(4) 0.3905(3) 0.0679(14) Uani 1 1 d .
H14A H -0.0112 0.9749 0.3953 0.081 Uiso 1 1 calc R
H14B H 0.0682 0.8755 0.3964 0.081 Uiso 1 1 calc R
C15 C 0.2201(7) 0.9690(5) 0.4557(3) 0.0806(19) Uani 1 1 d .
H15A H 0.2062 1.0333 0.4699 0.097 Uiso 1 1 calc R
H15B H 0.2138 0.9331 0.5089 0.097 Uiso 1 1 calc R
C16 C 0.3770(6) 0.9541(5) 0.4169(3) 0.0784(19) Uani 1 1 d .
H16A H 0.4545 1.0044 0.4307 0.094 Uiso 1 1 calc R
H16B H 0.4289 0.8977 0.4388 0.094 Uiso 1 1 calc R

loop_
_atom_site_aniso_label
_atom_site_aniso_U_11
_atom_site_aniso_U_22
_atom_site_aniso_U_33
_atom_site_aniso_U_23
_atom_site_aniso_U_13
_atom_site_aniso_U_12
In1 0.02634(13) 0.02919(13) 0.02076(12) -0.00021(8) -0.00545(8) -0.00191(8)
Cl1 0.0305(4) 0.0444(5) 0.0349(4) 0.0028(3) 0.0022(3) -0.0035(3)
O1 0.0437(15) 0.0414(15) 0.0397(14) -0.0132(11) -0.0071(12) 0.0065(12)
O2 0.0400(13) 0.0373(13) 0.0264(11) 0.0047(10) -0.0131(10) -0.0050(11)
O3 0.0322(14) 0.115(3) 0.0220(12) -0.0042(15) 0.0002(10) -0.0050(16)
N1 0.0271(13) 0.0339(15) 0.0245(13) 0.0022(11) -0.0016(11) 0.0007(11)
N2 0.0295(13) 0.0323(14) 0.0192(12) 0.0015(10) -0.0071(10) -0.0057(11)
C1 0.0350(18) 0.0381(19) 0.0382(18) -0.0065(15) 0.0102(15) -0.0018(15)
C2 0.0384(19) 0.0294(17) 0.047(2) 0.0009(15) 0.0110(16) 0.0028(14)
C3 0.0259(16) 0.0374(18) 0.0316(16) 0.0101(14) 0.0065(13) 0.0025(13)
C4 0.054(2) 0.041(2) 0.050(2) -0.0158(18) 0.0077(19) -0.0016(18)
C5 0.0367(19) 0.049(2) 0.045(2) 0.0130(18) -0.0024(17) 0.0087(17)
C6 0.0300(16) 0.042(2) 0.0238(15) 0.0064(13) -0.0076(13) -0.0021(14)
C7 0.0402(19) 0.0413(19) 0.0174(14) -0.0007(13) -0.0085(13) -0.0031(15)
C8 0.0254(15) 0.0353(17) 0.0264(15) 0.0095(13) -0.0013(12) -0.0024(13)
C9 0.0336(17) 0.0294(17) 0.0307(16) 0.0058(13) -0.0042(13) 0.0003(13)
C10 0.0267(15) 0.0318(17) 0.0265(15) 0.0002(13) -0.0017(12) -0.0041(12)
C11 0.042(2) 0.046(2) 0.0305(17) 0.0139(15) -0.0102(15) -0.0045(16)
C12 0.061(3) 0.037(2) 0.044(2) -0.0100(17) -0.0147(19) 0.0058(18)
C13 0.0291(18) 0.064(3) 0.039(2) -0.0058(18) 0.0006(15) -0.0049(17)
C14 0.043(2) 0.097(4) 0.065(3) 0.007(3) 0.019(2) -0.019(3)
C15 0.068(3) 0.139(6) 0.036(2) -0.002(3) 0.015(2) -0.009(3)
C16 0.046(3) 0.166(6) 0.0230(19) -0.002(3) 0.0016(18) -0.014(3)

loop_
_atom_type_symbol
_atom_type_description
_atom_type_scat_dispersion_real
_atom_type_scat_dispersion_imag
_atom_type_scat_source
C C 0.0033 0.0016 'International Tables Vol C Tables 4.2.6.8 and 6.1.1.4'
H H 0.0000 0.0000 'International Tables Vol C Tables 4.2.6.8 and 6.1.1.4'
N N 0.0061 0.0033 'International Tables Vol C Tables 4.2.6.8 and 6.1.1.4'
O O 0.0106 0.0060 'International Tables Vol C Tables 4.2.6.8 and 6.1.1.4'
In In -0.7276 1.3100 'International Tables Vol C Tables 4.2.6.8 and 6.1.1.4'
Cl Cl 0.1484 0.1585 'International Tables Vol C Tables 4.2.6.8 and 6.1.1.4'

loop_
_geom_angle_atom_site_label_1
_geom_angle_atom_site_label_2
_geom_angle_atom_site_label_3
_geom_angle
O1 In1 O2 98.88(10)
O1 In1 N2 164.21(11)
O2 In1 N2 89.30(9)
O1 In1 N1 89.52(10)
O2 In1 N1 159.40(10)
N2 In1 N1 78.56(10)
O1 In1 O3 82.47(12)
O2 In1 O3 76.80(11)
N2 In1 O3 86.33(11)
N1 In1 O3 85.79(10)
O1 In1 Cl1 97.02(8)
O2 In1 Cl1 96.63(7)
N2 In1 Cl1 95.40(7)
N1 In1 Cl1 100.99(8)
O3 In1 Cl1 173.21(7)
C1 O1 In1 125.0(2)
C8 O2 In1 124.0(2)
C13 O3 C16 109.4(3)
C13 O3 In1 128.6(2)
C16 O3 In1 117.0(2)
C3 N1 C6 121.1(3)
C3 N1 In1 124.7(2)
C6 N1 In1 113.4(2)
C10 N2 C7 123.2(3)
C10 N2 In1 125.5(2)
C7 N2 In1 110.2(2)
O1 C1 C2 127.2(3)
O1 C1 C4 113.6(3)
C2 C1 C4 119.1(3)
C1 C2 C3 130.0(3)
C1 C2 H2A 115.0
C3 C2 H2A 115.0
N1 C3 C2 123.4(3)
N1 C3 C5 120.1(3)
C2 C3 C5 116.5(3)
C1 C4 H4A 109.5
C1 C4 H4B 109.5
H4A C4 H4B 109.5
C1 C4 H4C 109.5
H4A C4 H4C 109.5
H4B C4 H4C 109.5
C3 C5 H5A 109.5
C3 C5 H5B 109.5
H5A C5 H5B 109.5
C3 C5 H5C 109.5
H5A C5 H5C 109.5
H5B C5 H5C 109.5
N1 C6 C7 111.2(3)
N1 C6 H6A 109.4
C7 C6 H6A 109.4
N1 C6 H6B 109.4
C7 C6 H6B 109.4
H6A C6 H6B 108.0
N2 C7 C6 110.5(3)
N2 C7 H7A 109.6
C6 C7 H7A 109.6
N2 C7 H7B 109.6
C6 C7 H7B 109.6
H7A C7 H7B 108.1
O2 C8 C9 128.1(3)
O2 C8 C11 113.8(3)
C9 C8 C11 118.0(3)
C8 C9 C10 129.5(3)
C8 C9 H9A 115.3
C10 C9 H9A 115.3
N2 C10 C9 122.7(3)
N2 C10 C12 121.8(3)
C9 C10 C12 115.5(3)
C8 C11 H11A 109.5
C8 C11 H11B 109.5
H11A C11 H11B 109.5
C8 C11 H11C 109.5
H11A C11 H11C 109.5
H11B C11 H11C 109.5
C10 C12 H12A 109.5
C10 C12 H12B 109.5
H12A C12 H12B 109.5
C10 C12 H12C 109.5
H12A C12 H12C 109.5
H12B C12 H12C 109.5
O3 C13 C14 104.3(3)
O3 C13 H13A 110.9
C14 C13 H13A 110.9
O3 C13 H13B 110.9
C14 C13 H13B 110.9
H13A C13 H13B 108.9
C15 C14 C13 104.1(4)
C15 C14 H14A 110.9
C13 C14 H14A 110.9
C15 C14 H14B 110.9
C13 C14 H14B 110.9
H14A C14 H14B 108.9
C16 C15 C14 105.0(4)
C16 C15 H15A 110.7
C14 C15 H15A 110.7
C16 C15 H15B 110.7
C14 C15 H15B 110.7
H15A C15 H15B 108.8
O3 C16 C15 107.0(4)
O3 C16 H16A 110.3
C15 C16 H16A 110.3
O3 C16 H16B 110.3
C15 C16 H16B 110.3
H16A C16 H16B 108.6

loop_
_geom_bond_atom_site_label_1
_geom_bond_atom_site_label_2
_geom_bond_distance
In1 O1 2.096(3)
In1 O2 2.099(2)
In1 N2 2.168(3)
In1 N1 2.180(3)
In1 O3 2.425(3)
In1 Cl1 2.4505(9)
O1 C1 1.290(5)
O2 C8 1.296(4)
O3 C13 1.408(5)
O3 C16 1.447(5)
N1 C3 1.303(4)
N1 C6 1.465(4)
N2 C10 1.294(4)
N2 C7 1.468(4)
C1 C2 1.378(6)
C1 C4 1.511(5)
C2 C3 1.428(5)
C2 H2A 0.9500
C3 C5 1.513(5)
C4 H4A 0.9800
C4 H4B 0.9800
C4 H4C 0.9800
C5 H5A 0.9800
C5 H5B 0.9800
C5 H5C 0.9800
C6 C7 1.526(5)
C6 H6A 0.9900
C6 H6B 0.9900
C7 H7A 0.9900
C7 H7B 0.9900
C8 C9 1.370(5)
C8 C11 1.506(4)
C9 C10 1.429(4)
C9 H9A 0.9500
C10 C12 1.512(5)
C11 H11A 0.9800
C11 H11B 0.9800
C11 H11C 0.9800
C12 H12A 0.9800
C12 H12B 0.9800
C12 H12C 0.9800
C13 C14 1.501(6)
C13 H13A 0.9900
C13 H13B 0.9900
C14 C15 1.462(7)
C14 H14A 0.9900
C14 H14B 0.9900
C15 C16 1.447(7)
C15 H15A 0.9900
C15 H15B 0.9900
C16 H16A 0.9900
C16 H16B 0.9900

loop_
_geom_torsion_atom_site_label_1
_geom_torsion_atom_site_label_2
_geom_torsion_atom_site_label_3
_geom_torsion_atom_site_label_4
_geom_torsion
O2 In1 O1 C1 -159.9(3)
N2 In1 O1 C1 -39.5(6)
N1 In1 O1 C1 1.2(3)
O3 In1 O1 C1 -84.6(3)
Cl1 In1 O1 C1 102.2(3)
O1 In1 O2 C8 163.7(3)
N2 In1 O2 C8 -2.7(3)
N1 In1 O2 C8 50.6(4)
O3 In1 O2 C8 83.6(3)
Cl1 In1 O2 C8 -98.1(3)
O1 In1 O3 C13 96.9(4)
O2 In1 O3 C13 -162.1(4)
N2 In1 O3 C13 -71.9(4)
N1 In1 O3 C13 6.9(4)
Cl1 In1 O3 C13 -176.9(6)
O1 In1 O3 C16 -55.0(4)
O2 In1 O3 C16 46.0(4)
N2 In1 O3 C16 136.1(4)
N1 In1 O3 C16 -145.1(4)
Cl1 In1 O3 C16 31.1(10)
O1 In1 N1 C3 -0.3(3)
O2 In1 N1 C3 114.3(3)
N2 In1 N1 C3 169.3(3)
O3 In1 N1 C3 82.2(3)
Cl1 In1 N1 C3 -97.4(3)
O1 In1 N1 C6 -170.0(2)
O2 In1 N1 C6 -55.4(4)
N2 In1 N1 C6 -0.4(2)
O3 In1 N1 C6 -87.5(2)
Cl1 In1 N1 C6 92.9(2)
O1 In1 N2 C10 -126.9(4)
O2 In1 N2 C10 -5.3(3)
N1 In1 N2 C10 -168.6(3)
O3 In1 N2 C10 -82.1(3)
Cl1 In1 N2 C10 91.3(3)
O1 In1 N2 C7 65.0(5)
O2 In1 N2 C7 -173.4(2)
N1 In1 N2 C7 23.4(2)
O3 In1 N2 C7 109.8(2)
Cl1 In1 N2 C7 -76.8(2)
In1 O1 C1 C2 -3.5(5)
In1 O1 C1 C4 176.1(2)
O1 C1 C2 C3 5.2(6)
C4 C1 C2 C3 -174.5(4)
C6 N1 C3 C2 170.5(3)
In1 N1 C3 C2 1.5(5)
C6 N1 C3 C5 -7.7(5)
In1 N1 C3 C5 -176.7(2)
C1 C2 C3 N1 -3.9(6)
C1 C2 C3 C5 174.3(4)
C3 N1 C6 C7 168.1(3)
In1 N1 C6 C7 -21.8(3)
C10 N2 C7 C6 149.5(3)
In1 N2 C7 C6 -42.1(3)
N1 C6 C7 N2 42.2(4)
In1 O2 C8 C9 5.6(5)
In1 O2 C8 C11 -175.5(2)
O2 C8 C9 C10 -0.3(6)
C11 C8 C9 C10 -179.1(3)
C7 N2 C10 C9 177.6(3)
In1 N2 C10 C9 11.0(5)
C7 N2 C10 C12 -2.3(5)
In1 N2 C10 C12 -168.9(3)
C8 C9 C10 N2 -9.1(6)
C8 C9 C10 C12 170.8(4)
C16 O3 C13 C14 -19.0(6)
In1 O3 C13 C14 -172.6(3)
O3 C13 C14 C15 30.6(6)
C13 C14 C15 C16 -30.6(7)
C13 O3 C16 C15 0.1(7)
In1 O3 C16 C15 157.2(4)
C14 C15 C16 O3 19.5(7)
